data_1514390
loop_
_publ_author_name
'Park, Young Jun'
'Cook, Sarah A.'
'Sickerman, Nathaniel S.'
'Sano, Yohei'
'Ziller, Joseph W.'
'Borovik, A. S.'

_publ_section_title
;
 Heterobimetallic Complexes with M(III)-(\m-OH)-M(II) Cores (M(III) = Fe,
 Mn, Ga; M(II) = Ca, Sr, and Ba): Structural, Kinetic, and Redox
 Properties.
;
_journal_issue 2
_journal_name_full 'Chemical science (Royal Society of Chemistry : 2010)'
_journal_page_first 717
_journal_page_last 726
_journal_paper_doi 10.1039/C2SC21400H
_journal_volume 4
_journal_year 2013
_chemical_formula_sum 'C46 H70 Cl4 F3 Mn N4 O15 S4 Sr'
_chemical_formula_weight 1388.66
_chemical_name_systematic
;
?
;
_space_group_IT_number 2
_symmetry_cell_setting triclinic
_symmetry_space_group_name_Hall '-P 1'
_symmetry_space_group_name_H-M 'P -1'
_atom_sites_solution_hydrogens mixed
_atom_sites_solution_primary direct
_atom_sites_solution_secondary difmap
_audit_creation_method SHELXTL
_cell_angle_alpha 68.7445(6)
_cell_angle_beta 75.3429(6)
_cell_angle_gamma 74.3805(6)
_cell_formula_units_Z 2
_cell_length_a 13.9061(7)
_cell_length_b 15.1055(8)
_cell_length_c 16.2620(9)
_cell_measurement_reflns_used 9853
_cell_measurement_temperature 143(2)
_cell_measurement_theta_max 28.35
_cell_measurement_theta_min 2.34
_cell_volume 3019.7(3)
_computing_cell_refinement 'Bruker SAINT'
_computing_data_collection 'Bruker APEX2'
_computing_data_reduction 'Bruker SAINT'
_computing_molecular_graphics 'Bruker SHELXTL'
_computing_publication_material 'Bruker SHELXTL'
_computing_structure_refinement 'SHELXL-97 (Sheldrick, 2008)'
_computing_structure_solution 'SHELXS-97 (Sheldrick, 2008)'
_diffrn_ambient_temperature 143(2)
_diffrn_measured_fraction_theta_full 0.997
_diffrn_measured_fraction_theta_max 0.994
_diffrn_measurement_device_type 'Bruker APEX-II CCD'
_diffrn_measurement_method '\f and \w scans'
_diffrn_radiation_monochromator graphite
_diffrn_radiation_source 'fine-focus sealed tube'
_diffrn_radiation_type MoK\a
_diffrn_radiation_wavelength 0.71073
_diffrn_reflns_av_R_equivalents 0.0192
_diffrn_reflns_av_sigmaI/netI 0.0224
_diffrn_reflns_limit_h_max 17
_diffrn_reflns_limit_h_min -17
_diffrn_reflns_limit_k_max 18
_diffrn_reflns_limit_k_min -18
_diffrn_reflns_limit_l_max 20
_diffrn_reflns_limit_l_min -20
_diffrn_reflns_number 32819
_diffrn_reflns_theta_full 25.50
_diffrn_reflns_theta_max 26.37
_diffrn_reflns_theta_min 1.36
_exptl_absorpt_coefficient_mu 1.480
_exptl_absorpt_correction_T_max 0.7443
_exptl_absorpt_correction_T_min 0.5806
_exptl_absorpt_correction_type numerical
_exptl_absorpt_process_details 'Bruker SADABS'
_exptl_crystal_colour green
_exptl_crystal_density_diffrn 1.527
_exptl_crystal_density_meas ?
_exptl_crystal_density_method 'not measured'
_exptl_crystal_description irregular
_exptl_crystal_F_000 1432
_exptl_crystal_size_max 0.41
_exptl_crystal_size_mid 0.31
_exptl_crystal_size_min 0.21
_refine_diff_density_max 1.949
_refine_diff_density_min -1.455
_refine_diff_density_rms 0.103
_refine_ls_extinction_method none
_refine_ls_goodness_of_fit_ref 1.039
_refine_ls_hydrogen_treatment mixed
_refine_ls_matrix_type full
_refine_ls_number_parameters 674
_refine_ls_number_reflns 12276
_refine_ls_number_restraints 1
_refine_ls_restrained_S_all 1.039
_refine_ls_R_factor_all 0.0585
_refine_ls_R_factor_gt 0.0530
_refine_ls_shift/su_max 0.000
_refine_ls_shift/su_mean 0.000
_refine_ls_structure_factor_coef Fsqd
_refine_ls_weighting_details 'calc w=1/[\s^2^(Fo^2^)+(0.0738P)^2^+8.9969P] where P=(Fo^2^+2Fc^2^)/3'
_refine_ls_weighting_scheme calc
_refine_ls_wR_factor_gt 0.1392
_refine_ls_wR_factor_ref 0.1434
_reflns_number_gt 11026
_reflns_number_total 12276
_reflns_threshold_expression >2sigma(I)
_cod_data_source_file c2sc21400h.txt
_cod_data_source_block asb241
_cod_depositor_comments
;
The following automatic conversions were performed:

'_symmetry_cell_setting' value 'Triclinic' changed to 'triclinic'
according to
/usr/data/users/saulius/automatic-downloads/retrospective/RSC/lib/dictionaries/cif_core.dic
dictionary named 'cif_core.dic' version 2.4.2 from 2011-04-26.

Automatic conversion script
Id: cif_fix_values 2281 2013-09-26 08:29:07Z andrius 

The following automatic conversions were performed:

'_exptl_crystal_density_meas' value 'none' was changed to '?' - the
value is perceived as not measured.

Automatic conversion script
Id: cif_fix_values 3008 2015-01-20 13:52:24Z robertas 

The following automatic conversions were performed:

'_atom_sites_solution_hydrogens' value 'difmap & geom' was changed to
'mixed'.

Automatic conversion script
Id: cif_fix_values 6452 2018-10-05 10:23:21Z andrius 
;
_cod_original_sg_symbol_H-M P-1
_cod_database_code 1514390

loop_
_symmetry_equiv_pos_as_xyz
'x, y, z'
'-x, -y, -z'

loop_
_atom_site_label
_atom_site_type_symbol
_atom_site_fract_x
_atom_site_fract_y
_atom_site_fract_z
_atom_site_U_iso_or_equiv
_atom_site_adp_type
_atom_site_occupancy
_atom_site_symmetry_multiplicity
_atom_site_calc_flag
_atom_site_refinement_flags
_atom_site_disorder_assembly
_atom_site_disorder_group
Sr1 Sr 0.51905(2) 0.96054(2) 0.230891(19) 0.01569(9) Uani 1 1 d . . .
Mn1 Mn 0.63460(4) 0.69003(3) 0.34448(3) 0.01674(12) Uani 1 1 d . . .
S1 S 0.45120(6) 0.72794(6) 0.23581(6) 0.02016(17) Uani 1 1 d . . .
S3 S 0.69858(7) 0.70080(6) 0.52202(6) 0.02171(18) Uani 1 1 d . . .
S2 S 0.75889(6) 0.80186(6) 0.14194(5) 0.01892(17) Uani 1 1 d . . .
O1 O 0.44490(19) 0.82867(17) 0.22705(17) 0.0233(5) Uani 1 1 d . . .
O2 O 0.4889(2) 0.70514(19) 0.15328(17) 0.0307(6) Uani 1 1 d . . .
O3 O 0.68125(18) 0.88503(17) 0.15441(16) 0.0224(5) Uani 1 1 d . . .
O4 O 0.76013(19) 0.77940(19) 0.06275(17) 0.0261(5) Uani 1 1 d . . .
O5 O 0.65597(19) 0.80282(17) 0.48346(16) 0.0237(5) Uani 1 1 d . . .
O6 O 0.8044(2) 0.6784(2) 0.52664(19) 0.0328(6) Uani 1 1 d . . .
O7 O 0.57659(18) 0.81315(16) 0.34659(16) 0.0196(5) Uani 1 1 d D . .
H7 H 0.594(4) 0.820(4) 0.390(2) 0.042(14) Uiso 1 1 d D . .
O8 O 0.58284(18) 1.11346(18) 0.10437(16) 0.0223(5) Uani 1 1 d . . .
O9 O 0.64352(19) 1.04217(18) 0.26453(16) 0.0230(5) Uani 1 1 d . . .
O10 O 0.46080(19) 1.01237(18) 0.37922(16) 0.0241(5) Uani 1 1 d . . .
O11 O 0.33107(18) 1.05625(18) 0.25939(16) 0.0234(5) Uani 1 1 d . . .
O12 O 0.42966(18) 1.04234(18) 0.09211(15) 0.0215(5) Uani 1 1 d . . .
N1 N 0.6965(2) 0.5486(2) 0.35158(19) 0.0202(6) Uani 1 1 d . . .
N2 N 0.5152(2) 0.6608(2) 0.3122(2) 0.0202(6) Uani 1 1 d . . .
N3 N 0.7467(2) 0.7125(2) 0.22997(19) 0.0201(6) Uani 1 1 d . . .
N4 N 0.6740(2) 0.6418(2) 0.4684(2) 0.0223(6) Uani 1 1 d . . .
C1 C 0.6412(3) 0.5167(3) 0.3032(2) 0.0239(7) Uani 1 1 d . . .
H1A H 0.6540 0.4451 0.3221 0.029 Uiso 1 1 calc R . .
H1B H 0.6653 0.5410 0.2378 0.029 Uiso 1 1 calc R . .
C2 C 0.5289(3) 0.5563(2) 0.3246(3) 0.0246(7) Uani 1 1 d . . .
H2B H 0.4923 0.5472 0.2843 0.030 Uiso 1 1 calc R . .
H2C H 0.5015 0.5216 0.3872 0.030 Uiso 1 1 calc R . .
C3 C 0.3257(3) 0.7036(3) 0.2769(3) 0.0244(7) Uani 1 1 d . . .
C4 C 0.2706(3) 0.7294(3) 0.3528(3) 0.0276(8) Uani 1 1 d . . .
C5 C 0.1741(3) 0.7071(3) 0.3872(3) 0.0396(10) Uani 1 1 d . . .
H5A H 0.1359 0.7237 0.4387 0.048 Uiso 1 1 calc R . .
C6 C 0.1325(3) 0.6615(3) 0.3483(4) 0.0473(13) Uani 1 1 d . . .
C7 C 0.1877(3) 0.6393(3) 0.2728(4) 0.0432(12) Uani 1 1 d . . .
H7B H 0.1585 0.6096 0.2454 0.052 Uiso 1 1 calc R . .
C8 C 0.2841(3) 0.6584(3) 0.2350(3) 0.0338(9) Uani 1 1 d . . .
C9 C 0.3082(3) 0.7806(3) 0.3988(3) 0.0329(9) Uani 1 1 d . . .
H9A H 0.2676 0.7739 0.4587 0.049 Uiso 1 1 calc R . .
H9B H 0.3021 0.8494 0.3637 0.049 Uiso 1 1 calc R . .
H9C H 0.3794 0.7518 0.4038 0.049 Uiso 1 1 calc R . .
C10 C 0.0284(4) 0.6362(4) 0.3882(5) 0.072(2) Uani 1 1 d . . .
H10A H -0.0100 0.6770 0.4254 0.107 Uiso 1 1 calc R . .
H10B H 0.0359 0.5679 0.4251 0.107 Uiso 1 1 calc R . .
H10C H -0.0079 0.6474 0.3398 0.107 Uiso 1 1 calc R . .
C11 C 0.3346(4) 0.6285(3) 0.1522(3) 0.0478(12) Uani 1 1 d . . .
H11A H 0.2910 0.5950 0.1401 0.072 Uiso 1 1 calc R . .
H11B H 0.4000 0.5850 0.1621 0.072 Uiso 1 1 calc R . .
H11C H 0.3455 0.6862 0.1008 0.072 Uiso 1 1 calc R . .
C12 C 0.8057(3) 0.5444(3) 0.3094(3) 0.0268(8) Uani 1 1 d . . .
H12A H 0.8357 0.4799 0.3018 0.032 Uiso 1 1 calc R . .
H12B H 0.8432 0.5540 0.3488 0.032 Uiso 1 1 calc R . .
C13 C 0.8155(3) 0.6223(3) 0.2192(3) 0.0254(7) Uani 1 1 d . . .
H13A H 0.8863 0.6322 0.1986 0.030 Uiso 1 1 calc R . .
H13B H 0.7965 0.6031 0.1742 0.030 Uiso 1 1 calc R . .
C14 C 0.8787(2) 0.8318(2) 0.1319(2) 0.0204(7) Uani 1 1 d . . .
C15 C 0.9539(3) 0.8350(3) 0.0538(2) 0.0278(8) Uani 1 1 d . . .
C16 C 1.0427(3) 0.8630(3) 0.0517(3) 0.0331(9) Uani 1 1 d . . .
H16A H 1.0935 0.8672 -0.0004 0.040 Uiso 1 1 calc R . .
C17 C 1.0607(3) 0.8847(3) 0.1211(3) 0.0316(8) Uani 1 1 d . . .
C18 C 0.9867(3) 0.8786(3) 0.1971(3) 0.0277(8) Uani 1 1 d . . .
H18A H 0.9985 0.8926 0.2458 0.033 Uiso 1 1 calc R . .
C19 C 0.8955(3) 0.8526(3) 0.2042(2) 0.0227(7) Uani 1 1 d . . .
C20 C 0.9476(3) 0.8105(4) -0.0262(3) 0.0415(11) Uani 1 1 d . . .
H20A H 1.0113 0.8155 -0.0690 0.062 Uiso 1 1 calc R . .
H20B H 0.8914 0.8558 -0.0549 0.062 Uiso 1 1 calc R . .
H20C H 0.9359 0.7443 -0.0068 0.062 Uiso 1 1 calc R . .
C21 C 1.1578(3) 0.9135(4) 0.1163(3) 0.0443(11) Uani 1 1 d . . .
H21A H 1.1515 0.9368 0.1668 0.066 Uiso 1 1 calc R . .
H21B H 1.1715 0.9652 0.0599 0.066 Uiso 1 1 calc R . .
H21C H 1.2137 0.8574 0.1192 0.066 Uiso 1 1 calc R . .
C22 C 0.8226(3) 0.8458(3) 0.2916(2) 0.0273(8) Uani 1 1 d . . .
H22A H 0.8402 0.8818 0.3234 0.041 Uiso 1 1 calc R . .
H22B H 0.8271 0.7777 0.3286 0.041 Uiso 1 1 calc R . .
H22C H 0.7534 0.8735 0.2795 0.041 Uiso 1 1 calc R . .
C23 C 0.6869(3) 0.4881(3) 0.4480(2) 0.0265(8) Uani 1 1 d . . .
H23A H 0.7299 0.4229 0.4539 0.032 Uiso 1 1 calc R . .
H23B H 0.6157 0.4805 0.4723 0.032 Uiso 1 1 calc R . .
C24 C 0.7197(3) 0.5365(3) 0.5004(2) 0.0266(8) Uani 1 1 d . . .
H24A H 0.6956 0.5086 0.5653 0.032 Uiso 1 1 calc R . .
H24B H 0.7946 0.5269 0.4897 0.032 Uiso 1 1 calc R . .
C25 C 0.6290(3) 0.6657(2) 0.6339(2) 0.0241(7) Uani 1 1 d . . .
C26 C 0.5232(3) 0.6757(2) 0.6454(2) 0.0252(7) Uani 1 1 d . . .
C27 C 0.4666(3) 0.6568(3) 0.7324(3) 0.0315(8) Uani 1 1 d . . .
H27A H 0.3955 0.6621 0.7404 0.038 Uiso 1 1 calc R . .
C28 C 0.5114(4) 0.6307(3) 0.8068(3) 0.0391(10) Uani 1 1 d . . .
C29 C 0.6152(4) 0.6221(3) 0.7933(3) 0.0403(10) Uani 1 1 d . . .
H29A H 0.6463 0.6048 0.8442 0.048 Uiso 1 1 calc R . .
C30 C 0.6774(3) 0.6374(3) 0.7087(3) 0.0321(9) Uani 1 1 d . . .
C31 C 0.4637(3) 0.7086(3) 0.5701(3) 0.0267(8) Uani 1 1 d . . .
H31A H 0.3909 0.7185 0.5944 0.040 Uiso 1 1 calc R . .
H31B H 0.4811 0.6590 0.5402 0.040 Uiso 1 1 calc R . .
H31C H 0.4804 0.7695 0.5267 0.040 Uiso 1 1 calc R . .
C32 C 0.4489(5) 0.6118(4) 0.8997(3) 0.0608(16) Uani 1 1 d . . .
H32A H 0.4727 0.6405 0.9342 0.091 Uiso 1 1 calc R . .
H32B H 0.4558 0.5418 0.9296 0.091 Uiso 1 1 calc R . .
H32C H 0.3775 0.6409 0.8956 0.091 Uiso 1 1 calc R . .
C33 C 0.7892(4) 0.6242(3) 0.7059(3) 0.0424(10) Uani 1 1 d . . .
H33A H 0.8030 0.6015 0.7671 0.064 Uiso 1 1 calc R . .
H33B H 0.8109 0.6861 0.6730 0.064 Uiso 1 1 calc R . .
H33C H 0.8265 0.5762 0.6757 0.064 Uiso 1 1 calc R . .
C34 C 0.6833(3) 1.1170(3) 0.1086(2) 0.0254(7) Uani 1 1 d . . .
H34A H 0.7059 1.1737 0.0604 0.031 Uiso 1 1 calc R . .
H34B H 0.7312 1.0575 0.1013 0.031 Uiso 1 1 calc R . .
C35 C 0.6793(3) 1.1249(3) 0.1984(2) 0.0273(8) Uani 1 1 d . . .
H35A H 0.7475 1.1259 0.2056 0.033 Uiso 1 1 calc R . .
H35B H 0.6327 1.1853 0.2049 0.033 Uiso 1 1 calc R . .
C36 C 0.6240(3) 1.0457(3) 0.3546(2) 0.0264(8) Uani 1 1 d . . .
H36A H 0.6632 1.0898 0.3580 0.032 Uiso 1 1 calc R . .
H36B H 0.6460 0.9803 0.3959 0.032 Uiso 1 1 calc R . .
C37 C 0.5132(3) 1.0809(3) 0.3824(2) 0.0266(8) Uani 1 1 d . . .
H37A H 0.4996 1.0850 0.4439 0.032 Uiso 1 1 calc R . .
H37B H 0.4903 1.1461 0.3412 0.032 Uiso 1 1 calc R . .
C38 C 0.3524(3) 1.0366(3) 0.4050(2) 0.0281(8) Uani 1 1 d . . .
H38A H 0.3366 1.0681 0.4520 0.034 Uiso 1 1 calc R . .
H38B H 0.3248 0.9764 0.4308 0.034 Uiso 1 1 calc R . .
C39 C 0.3024(3) 1.1031(3) 0.3271(3) 0.0287(8) Uani 1 1 d . . .
H39A H 0.2278 1.1154 0.3457 0.034 Uiso 1 1 calc R . .
H39B H 0.3250 1.1658 0.3037 0.034 Uiso 1 1 calc R . .
C40 C 0.2819(3) 1.1094(3) 0.1836(2) 0.0277(8) Uani 1 1 d . . .
H40A H 0.2973 1.1753 0.1566 0.033 Uiso 1 1 calc R . .
H40B H 0.2075 1.1152 0.2017 0.033 Uiso 1 1 calc R . .
C41 C 0.3217(3) 1.0538(3) 0.1175(2) 0.0260(8) Uani 1 1 d . . .
H41A H 0.3031 0.9892 0.1445 0.031 Uiso 1 1 calc R . .
H41B H 0.2899 1.0887 0.0635 0.031 Uiso 1 1 calc R . .
C42 C 0.4627(3) 1.1236(3) 0.0198(2) 0.0265(8) Uani 1 1 d . . .
H42A H 0.4244 1.1854 0.0298 0.032 Uiso 1 1 calc R . .
H42B H 0.4519 1.1232 -0.0380 0.032 Uiso 1 1 calc R . .
C43 C 0.5732(3) 1.1123(3) 0.0190(2) 0.0251(7) Uani 1 1 d . . .
H43A H 0.6112 1.0503 0.0091 0.030 Uiso 1 1 calc R . .
H43B H 0.6006 1.1660 -0.0297 0.030 Uiso 1 1 calc R . .
C45 C -0.0403(4) 1.0010(5) 0.3993(4) 0.0662(16) Uani 1 1 d . . .
H45A H -0.0809 1.0329 0.3507 0.079 Uiso 1 1 calc R A 1
H45B H -0.0514 1.0450 0.4349 0.079 Uiso 1 1 calc R A 1
Cl1 Cl 0.0897(3) 0.9734(3) 0.3542(2) 0.0420(10) Uiso 0.50 1 d P B 1
Cl2 Cl -0.0791(2) 0.8800(2) 0.47444(17) 0.0438(6) Uiso 0.50 1 d P B 1
Cl1B Cl 0.0931(3) 0.9645(3) 0.3735(3) 0.0463(11) Uiso 0.50 1 d P B 2
Cl2B Cl -0.1016(2) 0.9177(3) 0.4631(2) 0.0564(7) Uiso 0.50 1 d P B 2
C46 C 1.1527(11) 0.4830(10) -0.0100(9) 0.158(5) Uiso 1 1 d . . .
H46A H 1.1025 0.4452 -0.0060 0.190 Uiso 1 1 calc R C 1
H46B H 1.1594 0.5308 -0.0708 0.190 Uiso 1 1 calc R C 1
Cl3 Cl 1.1061(4) 0.5447(4) 0.0671(4) 0.1084(15) Uiso 0.50 1 d P D 1
Cl4 Cl 1.2515(5) 0.4165(5) 0.0010(4) 0.1223(19) Uiso 0.50 1 d P D 1
Cl3B Cl 1.1441(7) 0.5812(6) 0.0483(6) 0.162(3) Uiso 0.50 1 d P D 2
Cl4B Cl 1.2997(4) 0.4172(3) -0.0264(3) 0.0901(12) Uiso 0.50 1 d P D 2
S4 S 0.85210(19) 0.27988(19) 0.2694(2) 0.0395(8) Uani 0.553(7) 1 d PG E 1
O13 O 0.8076(2) 0.3665(3) 0.2076(3) 0.0406(14) Uiso 0.553(7) 1 d PG E 1
O14 O 0.8580(3) 0.1900(2) 0.2550(4) 0.0546(19) Uiso 0.553(7) 1 d PG E 1
O15 O 0.8171(3) 0.2755(3) 0.3631(2) 0.0586(19) Uiso 0.553(7) 1 d PG E 1
C44 C 0.98334(19) 0.2917(2) 0.2511(2) 0.0351(17) Uiso 0.553(7) 1 d PG E 1
F1 F 0.9900(3) 0.3675(2) 0.2712(3) 0.0567(16) Uiso 0.553(7) 1 d PG E 1
F2 F 1.0396(2) 0.2135(3) 0.2976(3) 0.0600(17) Uiso 0.553(7) 1 d PG E 1
F3 F 1.0232(2) 0.3067(4) 0.1638(2) 0.078(2) Uiso 0.553(7) 1 d PG E 1
S4B S 0.8343(3) 0.2649(3) 0.2965(4) 0.0564(15) Uani 0.447(7) 1 d PG E 2
O13B O 0.7984(4) 0.3226(6) 0.2149(4) 0.106(4) Uiso 0.447(7) 1 d PG E 2
O14B O 0.8294(4) 0.1639(3) 0.3283(7) 0.104(4) Uiso 0.447(7) 1 d PG E 2
O15B O 0.7996(3) 0.3099(4) 0.3673(4) 0.054(2) Uiso 0.447(7) 1 d PG E 2
C44B C 0.9692(3) 0.2669(3) 0.2687(3) 0.056(3) Uiso 0.447(7) 1 d PG E 2
F1B F 0.9852(4) 0.3563(4) 0.2468(4) 0.093(3) Uiso 0.447(7) 1 d PG E 2
F2B F 1.0179(3) 0.2098(4) 0.3346(4) 0.0427(16) Uiso 0.447(7) 1 d PG E 2
F3B F 1.0103(4) 0.2363(6) 0.1971(4) 0.114(4) Uiso 0.447(7) 1 d PG E 2

loop_
_atom_site_aniso_label
_atom_site_aniso_U_11
_atom_site_aniso_U_22
_atom_site_aniso_U_33
_atom_site_aniso_U_23
_atom_site_aniso_U_13
_atom_site_aniso_U_12
Sr1 0.01523(15) 0.01517(15) 0.01756(15) -0.00591(11) -0.00269(11) -0.00356(11)
Mn1 0.0164(2) 0.0145(2) 0.0191(2) -0.00611(19) -0.00278(18) -0.00174(18)
S1 0.0214(4) 0.0175(4) 0.0227(4) -0.0047(3) -0.0049(3) -0.0069(3)
S3 0.0233(4) 0.0212(4) 0.0217(4) -0.0069(3) -0.0056(3) -0.0042(3)
S2 0.0143(4) 0.0228(4) 0.0202(4) -0.0086(3) -0.0006(3) -0.0043(3)
O1 0.0243(12) 0.0182(12) 0.0291(13) -0.0039(10) -0.0091(10) -0.0076(10)
O2 0.0424(16) 0.0284(14) 0.0237(13) -0.0086(11) -0.0037(11) -0.0125(12)
O3 0.0172(11) 0.0229(12) 0.0239(12) -0.0063(10) -0.0013(9) -0.0024(9)
O4 0.0240(13) 0.0348(14) 0.0230(12) -0.0126(11) -0.0013(10) -0.0092(11)
O5 0.0317(14) 0.0201(12) 0.0210(12) -0.0057(10) -0.0059(10) -0.0074(10)
O6 0.0254(14) 0.0407(16) 0.0351(15) -0.0128(13) -0.0087(11) -0.0068(12)
O7 0.0226(12) 0.0167(11) 0.0200(12) -0.0075(9) -0.0051(9) -0.0010(9)
O8 0.0205(12) 0.0277(13) 0.0197(12) -0.0064(10) -0.0010(9) -0.0101(10)
O9 0.0277(13) 0.0240(12) 0.0211(12) -0.0081(10) -0.0046(10) -0.0095(10)
O10 0.0262(13) 0.0256(13) 0.0252(12) -0.0131(10) -0.0025(10) -0.0073(10)
O11 0.0212(12) 0.0245(12) 0.0230(12) -0.0095(10) -0.0035(10) 0.0003(10)
O12 0.0180(12) 0.0265(13) 0.0193(11) -0.0044(10) -0.0020(9) -0.0085(10)
N1 0.0194(14) 0.0175(13) 0.0240(14) -0.0079(11) -0.0034(11) -0.0022(11)
N2 0.0176(14) 0.0162(13) 0.0275(15) -0.0055(11) -0.0056(11) -0.0044(11)
N3 0.0159(13) 0.0197(14) 0.0243(14) -0.0098(12) 0.0001(11) -0.0024(11)
N4 0.0254(15) 0.0171(14) 0.0232(14) -0.0060(12) -0.0079(12) 0.0009(11)
C1 0.0253(18) 0.0198(17) 0.0286(18) -0.0093(14) -0.0048(14) -0.0053(14)
C2 0.0236(18) 0.0172(16) 0.0333(19) -0.0065(14) -0.0058(14) -0.0058(13)
C3 0.0205(17) 0.0195(16) 0.0322(19) -0.0015(14) -0.0089(14) -0.0074(13)
C4 0.0200(17) 0.0188(17) 0.036(2) 0.0017(15) -0.0084(15) -0.0014(13)
C5 0.0218(19) 0.027(2) 0.054(3) 0.0001(19) -0.0037(18) -0.0005(16)
C6 0.024(2) 0.026(2) 0.079(4) 0.010(2) -0.020(2) -0.0091(16)
C7 0.037(2) 0.026(2) 0.069(3) 0.001(2) -0.029(2) -0.0139(18)
C8 0.036(2) 0.0205(18) 0.046(2) 0.0011(17) -0.0218(18) -0.0106(16)
C9 0.0246(19) 0.035(2) 0.034(2) -0.0111(17) -0.0018(16) 0.0002(16)
C10 0.025(2) 0.049(3) 0.120(6) 0.003(3) -0.013(3) -0.016(2)
C11 0.070(3) 0.037(2) 0.053(3) -0.014(2) -0.024(2) -0.024(2)
C12 0.0207(17) 0.0227(18) 0.037(2) -0.0128(16) -0.0026(15) -0.0017(14)
C13 0.0200(17) 0.0222(17) 0.0332(19) -0.0135(15) 0.0012(14) -0.0016(14)
C14 0.0146(15) 0.0227(17) 0.0240(17) -0.0075(14) -0.0004(13) -0.0063(13)
C15 0.0210(17) 0.037(2) 0.0250(18) -0.0114(16) 0.0002(14) -0.0062(15)
C16 0.0222(18) 0.047(2) 0.029(2) -0.0113(18) 0.0049(15) -0.0140(17)
C17 0.0219(18) 0.037(2) 0.035(2) -0.0067(17) -0.0040(15) -0.0119(16)
C18 0.0243(18) 0.031(2) 0.0310(19) -0.0108(16) -0.0051(15) -0.0095(15)
C19 0.0178(16) 0.0238(17) 0.0263(18) -0.0093(14) -0.0024(13) -0.0032(13)
C20 0.025(2) 0.075(3) 0.031(2) -0.028(2) 0.0096(16) -0.017(2)
C21 0.029(2) 0.063(3) 0.046(3) -0.015(2) -0.0015(19) -0.025(2)
C22 0.0214(17) 0.040(2) 0.0263(18) -0.0171(16) -0.0023(14) -0.0077(15)
C23 0.0321(19) 0.0176(16) 0.0261(18) -0.0043(14) -0.0046(15) -0.0027(14)
C24 0.0319(19) 0.0181(17) 0.0263(18) -0.0052(14) -0.0098(15) 0.0027(14)
C25 0.036(2) 0.0160(16) 0.0207(17) -0.0054(13) -0.0062(14) -0.0049(14)
C26 0.034(2) 0.0173(16) 0.0264(18) -0.0082(14) -0.0033(15) -0.0076(14)
C27 0.040(2) 0.0187(17) 0.032(2) -0.0080(15) 0.0028(17) -0.0076(15)
C28 0.059(3) 0.024(2) 0.0239(19) -0.0045(16) 0.0012(18) -0.0048(19)
C29 0.066(3) 0.028(2) 0.0234(19) -0.0033(16) -0.0164(19) -0.002(2)
C30 0.045(2) 0.0227(18) 0.029(2) -0.0070(15) -0.0143(17) -0.0021(16)
C31 0.0267(18) 0.0262(18) 0.0305(19) -0.0106(15) -0.0032(15) -0.0100(15)
C32 0.081(4) 0.052(3) 0.027(2) -0.003(2) 0.005(2) -0.003(3)
C33 0.050(3) 0.042(2) 0.036(2) -0.0094(19) -0.023(2) 0.001(2)
C34 0.0216(17) 0.0315(19) 0.0251(18) -0.0062(15) -0.0002(14) -0.0156(15)
C35 0.0295(19) 0.0294(19) 0.0290(19) -0.0098(15) -0.0041(15) -0.0154(15)
C36 0.033(2) 0.0281(19) 0.0244(18) -0.0104(15) -0.0101(15) -0.0093(15)
C37 0.035(2) 0.0267(18) 0.0250(18) -0.0141(15) -0.0031(15) -0.0111(15)
C38 0.0285(19) 0.035(2) 0.0240(18) -0.0164(16) 0.0032(14) -0.0091(16)
C39 0.0243(18) 0.031(2) 0.032(2) -0.0185(16) 0.0014(15) -0.0025(15)
C40 0.0176(17) 0.0290(19) 0.0281(19) -0.0023(15) -0.0056(14) 0.0011(14)
C41 0.0169(16) 0.036(2) 0.0239(17) -0.0045(15) -0.0060(13) -0.0087(14)
C42 0.0267(19) 0.0306(19) 0.0195(17) 0.0000(15) -0.0047(14) -0.0118(15)
C43 0.0255(18) 0.0324(19) 0.0175(16) -0.0041(14) -0.0015(13) -0.0129(15)
C45 0.042(3) 0.099(5) 0.067(4) -0.044(4) -0.005(3) -0.007(3)
S4 0.0260(13) 0.0494(16) 0.0499(16) -0.0241(12) -0.0145(11) 0.0010(11)
S4B 0.0332(19) 0.060(2) 0.094(4) -0.047(2) -0.027(2) 0.0065(16)

loop_
_atom_type_symbol
_atom_type_description
_atom_type_scat_dispersion_real
_atom_type_scat_dispersion_imag
_atom_type_scat_source
C C 0.0033 0.0016 'International Tables Vol C Tables 4.2.6.8 and 6.1.1.4'
H H 0.0000 0.0000 'International Tables Vol C Tables 4.2.6.8 and 6.1.1.4'
N N 0.0061 0.0033 'International Tables Vol C Tables 4.2.6.8 and 6.1.1.4'
O O 0.0106 0.0060 'International Tables Vol C Tables 4.2.6.8 and 6.1.1.4'
F F 0.0171 0.0103 'International Tables Vol C Tables 4.2.6.8 and 6.1.1.4'
S S 0.1246 0.1234 'International Tables Vol C Tables 4.2.6.8 and 6.1.1.4'
Cl Cl 0.1484 0.1585 'International Tables Vol C Tables 4.2.6.8 and 6.1.1.4'
Mn Mn 0.3368 0.7283 'International Tables Vol C Tables 4.2.6.8 and 6.1.1.4'
Sr Sr -1.5307 3.2498 'International Tables Vol C Tables 4.2.6.8 and 6.1.1.4'

loop_
_geom_angle_atom_site_label_1
_geom_angle_atom_site_label_2
_geom_angle_atom_site_label_3
_geom_angle
O7 Sr1 O3 76.04(8)
O7 Sr1 O1 72.10(8)
O3 Sr1 O1 86.83(8)
O7 Sr1 O12 148.30(8)
O3 Sr1 O12 97.09(8)
O1 Sr1 O12 76.69(8)
O7 Sr1 O9 87.92(8)
O3 Sr1 O9 81.02(8)
O1 Sr1 O9 158.67(8)
O12 Sr1 O9 122.02(7)
O7 Sr1 O11 118.88(8)
O3 Sr1 O11 160.99(8)
O1 Sr1 O11 87.05(8)
O12 Sr1 O11 63.97(8)
O9 Sr1 O11 109.73(8)
O7 Sr1 O8 141.98(8)
O3 Sr1 O8 77.67(8)
O1 Sr1 O8 133.04(8)
O12 Sr1 O8 61.98(7)
O9 Sr1 O8 61.09(7)
O11 Sr1 O8 93.58(8)
O7 Sr1 O10 76.71(8)
O3 Sr1 O10 135.37(8)
O1 Sr1 O10 117.01(8)
O12 Sr1 O10 123.83(8)
O9 Sr1 O10 63.31(7)
O11 Sr1 O10 62.95(8)
O8 Sr1 O10 104.59(7)
O7 Mn1 N4 95.43(11)
O7 Mn1 N1 176.02(11)
N4 Mn1 N1 81.18(11)
O7 Mn1 N2 97.68(11)
N4 Mn1 N2 126.32(12)
N1 Mn1 N2 82.76(11)
O7 Mn1 N3 102.74(11)
N4 Mn1 N3 119.87(12)
N1 Mn1 N3 80.84(11)
N2 Mn1 N3 107.40(12)
O2 S1 O1 114.43(15)
O2 S1 N2 112.51(16)
O1 S1 N2 108.45(15)
O2 S1 C3 108.00(17)
O1 S1 C3 107.22(16)
N2 S1 C3 105.75(16)
O6 S3 O5 115.65(16)
O6 S3 N4 111.44(17)
O5 S3 N4 108.16(15)
O6 S3 C25 108.32(17)
O5 S3 C25 105.23(16)
N4 S3 C25 107.60(16)
O4 S2 O3 114.16(15)
O4 S2 N3 112.26(15)
O3 S2 N3 108.57(14)
O4 S2 C14 107.98(16)
O3 S2 C14 106.48(15)
N3 S2 C14 107.00(16)
S1 O1 Sr1 151.41(15)
S2 O3 Sr1 152.81(15)
S3 O5 H7 110.0(15)
Mn1 O7 Sr1 132.09(12)
C34 O8 C43 113.3(3)
C34 O8 Sr1 111.69(19)
C43 O8 Sr1 108.57(19)
C35 O9 C36 113.6(3)
C35 O9 Sr1 120.68(19)
C36 O9 Sr1 115.0(2)
C37 O10 C38 113.4(3)
C37 O10 Sr1 115.1(2)
C38 O10 Sr1 113.86(19)
C40 O11 C39 112.8(3)
C40 O11 Sr1 117.9(2)
C39 O11 Sr1 119.1(2)
C41 O12 C42 113.7(3)
C41 O12 Sr1 111.50(19)
C42 O12 Sr1 120.82(19)
C1 N1 C23 110.4(3)
C1 N1 C12 111.4(3)
C23 N1 C12 110.3(3)
C1 N1 Mn1 109.1(2)
C23 N1 Mn1 108.4(2)
C12 N1 Mn1 107.1(2)
C2 N2 S1 112.8(2)
C2 N2 Mn1 111.4(2)
S1 N2 Mn1 127.30(16)
C13 N3 S2 111.9(2)
C13 N3 Mn1 113.8(2)
S2 N3 Mn1 132.62(16)
C24 N4 S3 111.9(2)
C24 N4 Mn1 115.1(2)
S3 N4 Mn1 129.50(17)
N1 C1 C2 108.9(3)
N2 C2 C1 108.1(3)
C4 C3 C8 121.3(3)
C4 C3 S1 117.7(3)
C8 C3 S1 121.1(3)
C5 C4 C3 117.8(4)
C5 C4 C9 117.9(4)
C3 C4 C9 124.2(3)
C6 C5 C4 122.0(5)
C7 C6 C5 118.6(4)
C7 C6 C10 120.6(5)
C5 C6 C10 120.9(6)
C6 C7 C8 123.0(4)
C7 C8 C3 117.4(4)
C7 C8 C11 116.1(4)
C3 C8 C11 126.6(4)
N1 C12 C13 109.9(3)
N3 C13 C12 107.5(3)
C19 C14 C15 120.9(3)
C19 C14 S2 117.6(3)
C15 C14 S2 121.5(3)
C16 C15 C14 116.7(3)
C16 C15 C20 117.0(3)
C14 C15 C20 126.4(3)
C17 C16 C15 123.6(4)
C16 C17 C18 118.2(3)
C16 C17 C21 121.8(4)
C18 C17 C21 119.9(4)
C17 C18 C19 121.8(4)
C18 C19 C14 118.8(3)
C18 C19 C22 116.5(3)
C14 C19 C22 124.7(3)
N1 C23 C24 109.4(3)
N4 C24 C23 106.9(3)
C26 C25 C30 120.6(3)
C26 C25 S3 118.2(3)
C30 C25 S3 120.9(3)
C27 C26 C25 118.8(4)
C27 C26 C31 116.3(4)
C25 C26 C31 124.9(3)
C28 C27 C26 122.0(4)
C29 C28 C27 117.8(4)
C29 C28 C32 121.2(5)
C27 C28 C32 121.0(5)
C28 C29 C30 123.7(4)
C29 C30 C25 117.1(4)
C29 C30 C33 116.9(4)
C25 C30 C33 126.0(4)
O8 C34 C35 106.8(3)
O9 C35 C34 107.3(3)
O9 C36 C37 110.0(3)
O10 C37 C36 107.0(3)
O10 C38 C39 111.8(3)
O11 C39 C38 107.2(3)
O11 C40 C41 106.8(3)
O12 C41 C40 111.3(3)
O12 C41 Sr1 45.38(14)
C40 C41 Sr1 83.13(19)
O12 C42 C43 106.3(3)
O8 C43 C42 107.3(3)
O8 C43 Sr1 47.87(14)
C42 C43 Sr1 83.43(19)
Cl2B C45 Cl1 121.6(4)
Cl2B C45 Cl1B 116.4(4)
Cl1 C45 Cl1B 9.86(17)
Cl2B C45 Cl2 15.01(15)
Cl1 C45 Cl2 106.7(4)
Cl1B C45 Cl2 101.4(4)
Cl4 C46 Cl3 114.9(9)
Cl4 C46 Cl3B 106.3(9)
Cl3 C46 Cl3B 23.2(3)
Cl4 C46 Cl4B 15.2(4)
Cl3 C46 Cl4B 120.2(8)
Cl3B C46 Cl4B 106.0(7)
O13 S4 O14 117.2
O13 S4 O15 114.0
O14 S4 O15 112.9
O13 S4 C44 103.5
O14 S4 C44 104.8
O15 S4 C44 102.3
F2 C44 F1 108.8
F2 C44 F3 107.8
F1 C44 F3 107.2
F2 C44 S4 112.4
F1 C44 S4 111.4
F3 C44 S4 109.1
O13B S4B O14B 117.2
O13B S4B O15B 114.0
O14B S4B O15B 112.8
O13B S4B C44B 103.5
O14B S4B C44B 104.8
O15B S4B C44B 102.3
F2B C44B F1B 108.8
F2B C44B F3B 107.7
F1B C44B F3B 107.2
F2B C44B S4B 112.4
F1B C44B S4B 111.4
F3B C44B S4B 109.1

loop_
_geom_bond_atom_site_label_1
_geom_bond_atom_site_label_2
_geom_bond_distance
Sr1 O7 2.430(2)
Sr1 O3 2.482(2)
Sr1 O1 2.503(2)
Sr1 O12 2.595(2)
Sr1 O9 2.633(2)
Sr1 O11 2.641(2)
Sr1 O8 2.663(2)
Sr1 O10 2.670(2)
Mn1 O7 1.826(2)
Mn1 N4 2.042(3)
Mn1 N1 2.049(3)
Mn1 N2 2.057(3)
Mn1 N3 2.090(3)
S1 O2 1.441(3)
S1 O1 1.456(2)
S1 N2 1.588(3)
S1 C3 1.790(4)
S3 O6 1.434(3)
S3 O5 1.454(3)
S3 N4 1.597(3)
S3 C25 1.793(4)
S2 O4 1.441(3)
S2 O3 1.459(2)
S2 N3 1.581(3)
S2 C14 1.795(3)
O5 H7 1.836(14)
O8 C34 1.431(4)
O8 C43 1.435(4)
O9 C35 1.433(4)
O9 C36 1.439(4)
O10 C37 1.439(4)
O10 C38 1.441(4)
O11 C40 1.430(4)
O11 C39 1.436(4)
O12 C41 1.432(4)
O12 C42 1.444(4)
N1 C1 1.492(4)
N1 C23 1.495(5)
N1 C12 1.495(4)
N2 C2 1.482(4)
N3 C13 1.479(4)
N4 C24 1.493(4)
C1 C2 1.512(5)
C3 C4 1.404(6)
C3 C8 1.419(5)
C4 C5 1.397(5)
C4 C9 1.505(6)
C5 C6 1.387(7)
C6 C7 1.375(8)
C6 C10 1.518(6)
C7 C8 1.386(6)
C8 C11 1.517(7)
C12 C13 1.513(5)
C14 C19 1.408(5)
C14 C15 1.421(5)
C15 C16 1.398(5)
C15 C20 1.504(5)
C16 C17 1.378(6)
C17 C18 1.387(5)
C17 C21 1.502(5)
C18 C19 1.392(5)
C19 C22 1.510(5)
C23 C24 1.514(5)
C25 C26 1.410(5)
C25 C30 1.413(5)
C26 C27 1.402(5)
C26 C31 1.511(5)
C27 C28 1.382(6)
C28 C29 1.382(7)
C28 C32 1.508(6)
C29 C30 1.403(6)
C30 C33 1.504(6)
C34 C35 1.495(5)
C36 C37 1.497(5)
C38 C39 1.499(6)
C40 C41 1.507(5)
C42 C43 1.497(5)
C45 Cl2B 1.602(7)
C45 Cl1 1.768(6)
C45 Cl1B 1.774(7)
C45 Cl2 1.924(8)
C46 Cl4 1.477(14)
C46 Cl3 1.724(14)
C46 Cl3B 1.995(16)
C46 Cl4B 2.016(14)
S4 O13 1.4251
S4 O14 1.4372
S4 O15 1.4601
S4 C44 1.8201
C44 F2 1.3169
C44 F1 1.3313
C44 F3 1.3450
S4B O13B 1.4251
S4B O14B 1.4373
S4B O15B 1.4600
S4B C44B 1.8202
C44B F2B 1.3170
C44B F1B 1.3312
C44B F3B 1.3449
